data_4503554
loop_
_publ_author_name
'Liu, Xiaomin'
'Li, Guanghua'
'Hu, Yawei'
'Yang, Ming'
'Kong, Xianggui'
'Shi, Zhan'
'Feng, Shouhua'

_publ_section_title
;
 Hydrothermal Synthesis and Crystal Structure of Polar and Nonpolar
 Compounds in Indium Iodate Family
;
_journal_issue 7
_journal_name_full 'Crystal Growth &amp; Design'
_journal_page_first 2453
_journal_paper_doi 10.1021/cg800034z
_journal_volume 8
_journal_year 2008
_chemical_formula_moiety 'I6 In K3 O18'
_chemical_formula_sum 'I6 In K3 O18'
_chemical_formula_weight 1281.52
_chemical_melting_point ?
_chemical_name_systematic
; 
 ? 
;
_space_group_IT_number 43
_symmetry_cell_setting orthorhombic
_symmetry_space_group_name_Hall 'F 2 -2d'
_symmetry_space_group_name_H-M 'F d d 2'
_atom_sites_solution_primary direct
_atom_sites_solution_secondary difmap
_audit_creation_method SHELXL-97
_cell_angle_alpha 90.00
_cell_angle_beta 90.00
_cell_angle_gamma 90.00
_cell_formula_units_Z 8
_cell_length_a 39.596(7)
_cell_length_b 8.2984(14)
_cell_length_c 11.258(2)
_cell_measurement_reflns_used 1810
_cell_measurement_temperature 293(2)
_cell_measurement_theta_max 28.35
_cell_measurement_theta_min 2.06
_cell_volume 3699.2(11)
_computing_cell_refinement 'Bruker SMART'
_computing_data_collection 'Bruker SMART'
_computing_data_reduction 'Bruker SAINT'
_computing_molecular_graphics SHELXP-97
_computing_publication_material SHELXTL
_computing_structure_refinement 'SHELXL-97 (Sheldrick, 1997)'
_computing_structure_solution 'SHELXS-97 (Sheldrick, 1990)'
_diffrn_ambient_temperature 293(2)
_diffrn_detector_area_resol_mean 9.00cm
_diffrn_measured_fraction_theta_full 0.999
_diffrn_measured_fraction_theta_max 0.999
_diffrn_measurement_device_type 'CCD area detector'
_diffrn_measurement_method 'phi and omega scans'
_diffrn_radiation_monochromator graphite
_diffrn_radiation_source 'fine-focus sealed tube'
_diffrn_radiation_type MoK\a
_diffrn_radiation_wavelength 0.71073
_diffrn_reflns_av_R_equivalents 0.0696
_diffrn_reflns_av_sigmaI/netI 0.0457
_diffrn_reflns_limit_h_max 52
_diffrn_reflns_limit_h_min -47
_diffrn_reflns_limit_k_max 11
_diffrn_reflns_limit_k_min -11
_diffrn_reflns_limit_l_max 14
_diffrn_reflns_limit_l_min -8
_diffrn_reflns_number 6467
_diffrn_reflns_theta_full 28.35
_diffrn_reflns_theta_max 28.35
_diffrn_reflns_theta_min 2.06
_diffrn_standards_decay_% none
_diffrn_standards_interval_count none
_diffrn_standards_interval_time none
_diffrn_standards_number none
_exptl_absorpt_coefficient_mu 12.056
_exptl_absorpt_correction_T_max 0.3384
_exptl_absorpt_correction_T_min 0.1956
_exptl_absorpt_correction_type empirical
_exptl_absorpt_process_details SADABS
_exptl_crystal_colour colourless
_exptl_crystal_density_diffrn 4.602
_exptl_crystal_density_meas ?
_exptl_crystal_density_method 'not measured'
_exptl_crystal_description block
_exptl_crystal_F_000 4544
_exptl_crystal_size_max 0.13
_exptl_crystal_size_mid 0.11
_exptl_crystal_size_min 0.09
_refine_diff_density_max 1.038
_refine_diff_density_min -0.848
_refine_diff_density_rms 0.220
_refine_ls_abs_structure_details 'Flack H D (1983), Acta Cryst. A39, 876-881'
_refine_ls_abs_structure_Flack 0.98(5)
_refine_ls_extinction_coef 0.000268(10)
_refine_ls_extinction_expression Fc^*^=kFc[1+0.001xFc^2^\l^3^/sin(2\q)]^-1/4^
_refine_ls_extinction_method SHELXL
_refine_ls_goodness_of_fit_ref 1.071
_refine_ls_matrix_type full
_refine_ls_number_parameters 130
_refine_ls_number_reflns 1810
_refine_ls_number_restraints 1
_refine_ls_restrained_S_all 1.071
_refine_ls_R_factor_all 0.0270
_refine_ls_R_factor_gt 0.0249
_refine_ls_shift/su_max 0.003
_refine_ls_shift/su_mean 0.000
_refine_ls_structure_factor_coef Fsqd
_refine_ls_weighting_details 'calc w=1/[\s^2^(Fo^2^)+(0.0263P)^2^+0.0000P] where P=(Fo^2^+2Fc^2^)/3'
_refine_ls_weighting_scheme calc
_refine_ls_wR_factor_gt 0.0518
_refine_ls_wR_factor_ref 0.0523
_reflns_number_gt 1738
_reflns_number_total 1810
_reflns_threshold_expression >2sigma(I)
_cod_data_source_file cg800034z-file001.cif
_cod_data_source_block compound1
_cod_depositor_comments
;
The following automatic conversions were performed:

'_chemical_melting_point' value 'not measured' was changed to '?' -
the value is undefined or not given.

'_symmetry_cell_setting' value
'Orthorhombic' changed to 'orthorhombic' according to
/home/saulius/struct/CIF-dictionaries/cif_core.dic dictionary named
'cif_core.dic' version 2.4.1 from 2010-06-29.

Automatic conversion script
Id: cif_fix_values 1715 2011-07-08 13:25:40Z adriana 

The following automatic conversions were performed:

'_exptl_crystal_density_meas' value 'none' was changed to '?' - the
value is perceived as not measured.

Automatic conversion script
Id: cif_fix_values 3008 2015-01-20 13:52:24Z robertas 
;
_cod_original_cell_volume 3699.1(11)
_cod_original_sg_symbol_Hall F2-2d
_cod_original_sg_symbol_H-M Fdd2
_cod_database_code 4503554

loop_
_symmetry_equiv_pos_as_xyz
'x, y, z'
'-x, -y, z'
'x+1/4, -y+1/4, z+1/4'
'-x+1/4, y+1/4, z+1/4'
'x, y+1/2, z+1/2'
'-x, -y+1/2, z+1/2'
'x+1/4, -y+3/4, z+3/4'
'-x+1/4, y+3/4, z+3/4'
'x+1/2, y, z+1/2'
'-x+1/2, -y, z+1/2'
'x+3/4, -y+1/4, z+3/4'
'-x+3/4, y+1/4, z+3/4'
'x+1/2, y+1/2, z'
'-x+1/2, -y+1/2, z'
'x+3/4, -y+3/4, z+1/4'
'-x+3/4, y+3/4, z+1/4'

loop_
_atom_site_label
_atom_site_type_symbol
_atom_site_fract_x
_atom_site_fract_y
_atom_site_fract_z
_atom_site_U_iso_or_equiv
_atom_site_adp_type
_atom_site_occupancy
_atom_site_symmetry_multiplicity
_atom_site_calc_flag
_atom_site_refinement_flags
In1 In 1.0000 1.0000 0.90449(11) 0.01065(12) Uani 1 2 d S
I1 I 0.952416(10) 1.20155(4) 0.66146(3) 0.01160(13) Uani 1 1 d .
I2 I 0.906775(9) 0.90566(4) 0.90853(6) 0.01134(10) Uani 1 1 d .
I3 I 0.951327(10) 1.20280(4) 1.14770(4) 0.01140(12) Uani 1 1 d .
K1 K 0.90177(3) 0.94305(17) 0.3998(3) 0.0218(3) Uani 1 1 d .
K2 K 1.0000 1.0000 0.4034(5) 0.0286(4) Uani 1 2 d S
O1 O 0.98744(12) 1.1762(6) 0.7680(5) 0.0171(11) Uani 1 1 d .
O2 O 0.95294(8) 0.8815(5) 0.9043(6) 0.0174(8) Uani 1 1 d .
O3 O 0.98604(12) 1.1780(6) 1.0385(5) 0.0179(11) Uani 1 1 d .
O4 O 0.95420(14) 1.0153(6) 0.5795(5) 0.0208(12) Uani 1 1 d .
O5 O 0.91839(13) 1.1618(7) 0.7632(5) 0.0198(10) Uani 1 1 d .
O6 O 0.89929(13) 0.7571(7) 0.7954(5) 0.0225(12) Uani 1 1 d .
O7 O 0.90107(12) 0.7793(7) 1.0372(6) 0.0229(12) Uani 1 1 d .
O8 O 0.95392(13) 1.0155(6) 1.2292(5) 0.0175(11) Uani 1 1 d .
O9 O 0.91633(12) 1.1654(7) 1.0495(5) 0.0204(11) Uani 1 1 d .

loop_
_atom_site_aniso_label
_atom_site_aniso_U_11
_atom_site_aniso_U_22
_atom_site_aniso_U_33
_atom_site_aniso_U_23
_atom_site_aniso_U_13
_atom_site_aniso_U_12
In1 0.0098(2) 0.0108(2) 0.0114(3) 0.000 0.000 -0.0007(2)
I1 0.01122(17) 0.01122(17) 0.0123(3) 0.0013(2) 0.0008(3) 0.00033(11)
I2 0.00947(16) 0.01178(16) 0.01278(19) 0.0001(3) -0.0007(2) 0.00030(14)
I3 0.01149(17) 0.01121(17) 0.0115(3) -0.0014(2) 0.0005(2) 0.00053(11)
K1 0.0194(7) 0.0237(7) 0.0223(10) 0.0013(11) 0.0050(11) 0.0018(5)
K2 0.0192(9) 0.0486(13) 0.0179(10) 0.000 0.000 -0.0005(9)
O1 0.018(2) 0.021(3) 0.013(2) 0.005(2) -0.004(2) -0.0002(19)
O2 0.0070(17) 0.0166(19) 0.029(2) 0.002(2) -0.001(2) -0.0030(14)
O3 0.017(2) 0.018(3) 0.018(3) -0.005(2) 0.005(2) 0.002(2)
O4 0.027(3) 0.013(3) 0.022(3) -0.005(2) 0.005(2) -0.001(2)
O5 0.020(2) 0.020(2) 0.019(2) 0.006(2) 0.006(2) 0.000(2)
O6 0.021(3) 0.019(3) 0.028(3) -0.013(2) -0.002(2) 0.000(2)
O7 0.012(2) 0.029(3) 0.028(3) 0.012(2) 0.001(2) -0.002(2)
O8 0.022(3) 0.011(2) 0.019(3) 0.003(2) -0.001(2) 0.0020(19)
O9 0.018(2) 0.025(3) 0.019(3) -0.006(2) -0.006(2) 0.005(2)

loop_
_atom_type_symbol
_atom_type_description
_atom_type_scat_dispersion_real
_atom_type_scat_dispersion_imag
_atom_type_scat_source
O O 0.0106 0.0060 'International Tables Vol C Tables 4.2.6.8 and 6.1.1.4'
K K 0.2009 0.2494 'International Tables Vol C Tables 4.2.6.8 and 6.1.1.4'
In In -0.7276 1.3100 'International Tables Vol C Tables 4.2.6.8 and 6.1.1.4'
I I -0.4742 1.8119 'International Tables Vol C Tables 4.2.6.8 and 6.1.1.4'

loop_
_geom_angle_atom_site_label_1
_geom_angle_atom_site_label_2
_geom_angle_atom_site_label_3
_geom_angle
_geom_angle_site_symmetry_1
_geom_angle_site_symmetry_3
O2 In1 O2 179.9(4) 2_775 .
O2 In1 O1 96.4(2) 2_775 2_775
O2 In1 O1 83.6(2) . 2_775
O2 In1 O1 83.6(2) 2_775 .
O2 In1 O1 96.4(2) . .
O1 In1 O1 90.3(3) 2_775 .
O2 In1 O3 95.3(2) 2_775 2_775
O2 In1 O3 84.8(2) . 2_775
O1 In1 O3 88.58(15) 2_775 2_775
O1 In1 O3 178.3(2) . 2_775
O2 In1 O3 84.8(2) 2_775 .
O2 In1 O3 95.3(2) . .
O1 In1 O3 178.3(2) 2_775 .
O1 In1 O3 88.58(15) . .
O3 In1 O3 92.6(3) 2_775 .
O2 In1 K2 117.83(11) 2_775 5_545
O2 In1 K2 62.17(11) . 5_545
O1 In1 K2 47.68(17) 2_775 5_545
O1 In1 K2 132.00(15) . 5_545
O3 In1 K2 47.56(17) 2_775 5_545
O3 In1 K2 132.76(15) . 5_545
O2 In1 K2 62.17(11) 2_775 5
O2 In1 K2 117.83(11) . 5
O1 In1 K2 132.00(15) 2_775 5
O1 In1 K2 47.68(17) . 5
O3 In1 K2 132.76(15) 2_775 5
O3 In1 K2 47.56(17) . 5
K2 In1 K2 179.66(14) 5_545 5
O5 I1 O4 101.4(3) . .
O5 I1 O1 97.4(2) . .
O4 I1 O1 101.9(3) . .
O5 I1 K2 140.21(19) . .
O4 I1 K2 38.79(18) . .
O1 I1 K2 94.20(19) . .
O5 I1 K1 43.24(19) . 5
O4 I1 K1 144.37(17) . 5
O1 I1 K1 89.88(17) . 5
K2 I1 K1 173.89(7) . 5
O6 I2 O7 98.6(3) . .
O6 I2 O2 94.1(2) . .
O7 I2 O2 94.7(2) . .
O6 I2 K1 44.7(2) . 5_545
O7 I2 K1 55.5(2) . 5_545
O2 I2 K1 86.65(13) . 5_545
O9 I3 O8 101.9(3) . .
O9 I3 O3 98.3(3) . .
O8 I3 O3 101.5(2) . .
O9 I3 K2 140.26(19) . 1_556
O8 I3 K2 38.43(18) . 1_556
O3 I3 K2 94.37(19) . 1_556
O9 I3 K1 43.19(19) . 5
O8 I3 K1 145.13(17) . 5
O3 I3 K1 87.46(17) . 5
K2 I3 K1 175.46(7) 1_556 5
O9 I3 K1 88.03(19) . 1_556
O8 I3 K1 38.54(18) . 1_556
O3 I3 K1 139.53(16) . 1_556
K2 I3 K1 59.23(5) 1_556 1_556
K1 I3 K1 121.36(4) 5 1_556
O9 I3 K1 39.67(19) . 12_655
O8 I3 K1 92.10(17) . 12_655
O3 I3 K1 137.91(18) . 12_655
K2 I3 K1 119.16(7) 1_556 12_655
K1 I3 K1 61.16(3) 5 12_655
K1 I3 K1 60.21(3) 1_556 12_655
O6 K1 O6 92.58(17) 12_654 5_554
O6 K1 O5 131.88(17) 12_654 5_544
O6 K1 O5 121.9(2) 5_554 5_544
O6 K1 O8 156.10(17) 12_654 1_554
O6 K1 O8 63.96(15) 5_554 1_554
O5 K1 O8 69.43(16) 5_544 1_554
O6 K1 O9 87.2(2) 12_654 5_544
O6 K1 O9 164.87(19) 5_554 5_544
O5 K1 O9 67.76(12) 5_544 5_544
O8 K1 O9 114.12(15) 1_554 5_544
O6 K1 O9 63.47(15) 12_654 16_644
O6 K1 O9 83.20(17) 5_554 16_644
O5 K1 O9 86.62(18) 5_544 16_644
O8 K1 O9 114.7(2) 1_554 16_644
O9 K1 O9 110.05(17) 5_544 16_644
O6 K1 O4 94.1(2) 12_654 .
O6 K1 O4 96.91(15) 5_554 .
O5 K1 O4 111.70(15) 5_544 .
O8 K1 O4 84.87(12) 1_554 .
O9 K1 O4 68.03(16) 5_544 .
O9 K1 O4 157.5(2) 16_644 .
O6 K1 O7 61.27(16) 12_654 5_554
O6 K1 O7 53.27(14) 5_554 5_554
O5 K1 O7 166.53(14) 5_544 5_554
O8 K1 O7 98.43(14) 1_554 5_554
O9 K1 O7 114.4(2) 5_544 5_554
O9 K1 O7 104.31(14) 16_644 5_554
O4 K1 O7 59.85(15) . 5_554
O6 K1 I2 79.84(14) 12_654 5_554
O6 K1 I2 26.20(11) 5_554 5_554
O5 K1 I2 144.43(15) 5_544 5_554
O8 K1 I2 76.82(10) 1_554 5_554
O9 K1 I2 139.89(16) 5_544 5_554
O9 K1 I2 97.78(12) 16_644 5_554
O4 K1 I2 75.18(11) . 5_554
O7 K1 I2 27.73(10) 5_554 5_554
O6 K1 I1 156.62(13) 12_654 5_544
O6 K1 I1 101.71(15) 5_554 5_544
O5 K1 I1 25.42(11) 5_544 5_544
O8 K1 I1 44.05(11) 1_554 5_544
O9 K1 I1 83.68(12) 5_544 5_544
O9 K1 I1 99.65(14) 16_644 5_544
O4 K1 I1 102.32(11) . 5_544
O7 K1 I1 141.87(10) 5_554 5_544
I2 K1 I1 120.24(6) 5_554 5_544
O6 K1 K2 136.46(15) 12_654 .
O6 K1 K2 85.90(11) 5_554 .
O5 K1 K2 82.88(11) 5_544 .
O8 K1 K2 43.19(15) 1_554 .
O9 K1 K2 83.86(11) 5_544 .
O9 K1 K2 157.86(15) 16_644 .
O4 K1 K2 43.30(15) . .
O7 K1 K2 84.15(10) 5_554 .
I2 K1 K2 80.10(3) 5_554 .
I1 K1 K2 63.84(6) 5_544 .
O6 K1 I3 92.47(16) 12_654 5_544
O6 K1 I3 140.08(13) 5_554 5_544
O5 K1 I3 81.62(12) 5_544 5_544
O8 K1 I3 102.71(11) 1_554 5_544
O9 K1 I3 25.02(10) 5_544 5_544
O9 K1 I3 133.56(13) 16_644 5_544
O4 K1 I3 43.21(11) . 5_544
O7 K1 I3 95.93(14) 5_554 5_544
I2 K1 I3 117.39(7) 5_554 5_544
I1 K1 I3 88.36(3) 5_544 5_544
K2 K1 I3 63.93(6) . 5_544
O8 K2 O8 86.0(3) 1_554 2_774
O8 K2 O4 179.5(3) 1_554 2_775
O8 K2 O4 94.47(13) 2_774 2_775
O8 K2 O4 94.47(13) 1_554 .
O8 K2 O4 179.5(3) 2_774 .
O4 K2 O4 85.0(3) 2_775 .
O8 K2 O3 115.81(15) 1_554 6_774
O8 K2 O3 106.05(14) 2_774 6_774
O4 K2 O3 64.04(18) 2_775 6_774
O4 K2 O3 73.8(2) . 6_774
O8 K2 O3 106.05(14) 1_554 5_544
O8 K2 O3 115.81(15) 2_774 5_544
O4 K2 O3 73.8(2) 2_775 5_544
O4 K2 O3 64.04(18) . 5_544
O3 K2 O3 121.8(3) 6_774 5_544
O8 K2 O1 64.96(17) 1_554 5_544
O8 K2 O1 73.18(18) 2_774 5_544
O4 K2 O1 115.20(15) 2_775 5_544
O4 K2 O1 107.00(15) . 5_544
O3 K2 O1 178.95(15) 6_774 5_544
O3 K2 O1 58.29(11) 5_544 5_544
O8 K2 O1 73.18(19) 1_554 6_774
O8 K2 O1 64.96(17) 2_774 6_774
O4 K2 O1 107.00(15) 2_775 6_774
O4 K2 O1 115.20(15) . 6_774
O3 K2 O1 58.29(11) 6_774 6_774
O3 K2 O1 178.95(15) 5_544 6_774
O1 K2 O1 121.7(3) 5_544 6_774
O8 K2 I1 155.05(11) 1_554 2_775
O8 K2 I1 101.43(13) 2_774 2_775
O4 K2 I1 24.82(11) 2_775 2_775
O4 K2 I1 78.1(2) . 2_775
O3 K2 I1 85.28(16) 6_774 2_775
O3 K2 I1 49.23(12) 5_544 2_775
O1 K2 I1 94.15(11) 5_544 2_775
O1 K2 I1 131.58(12) 6_774 2_775
O8 K2 I1 101.43(13) 1_554 .
O8 K2 I1 155.05(11) 2_774 .
O4 K2 I1 78.1(2) 2_775 .
O4 K2 I1 24.82(11) . .
O3 K2 I1 49.23(12) 6_774 .
O3 K2 I1 85.28(16) 5_544 .
O1 K2 I1 131.58(12) 5_544 .
O1 K2 I1 94.15(11) 6_774 .
I1 K2 I1 81.87(11) 2_775 .
O8 K2 I3 79.33(19) 1_554 2_774
O8 K2 I3 24.77(11) 2_774 2_774
O4 K2 I3 101.12(13) 2_775 2_774
O4 K2 I3 155.35(11) . 2_774
O3 K2 I3 130.47(12) 6_774 2_774
O3 K2 I3 94.51(11) 5_544 2_774
O1 K2 I3 48.71(12) 5_544 2_774
O1 K2 I3 86.08(15) 6_774 2_774
I1 K2 I3 97.437(14) 2_775 2_774
I1 K2 I3 179.24(10) . 2_774
O8 K2 I3 24.77(11) 1_554 1_554
O8 K2 I3 79.33(19) 2_774 1_554
O4 K2 I3 155.35(11) 2_775 1_554
O4 K2 I3 101.12(13) . 1_554
O3 K2 I3 94.51(11) 6_774 1_554
O3 K2 I3 130.47(12) 5_544 1_554
O1 K2 I3 86.08(15) 5_544 1_554
O1 K2 I3 48.71(12) 6_774 1_554
I1 K2 I3 179.24(10) 2_775 1_554
I1 K2 I3 97.437(14) . 1_554
I3 K2 I3 83.26(11) 2_774 1_554
I1 O1 In1 134.9(3) . .
I1 O1 K2 109.8(2) . 5
In1 O1 K2 101.3(2) . 5
I2 O2 In1 145.9(2) . .
I3 O3 In1 136.1(3) . .
I3 O3 K2 111.0(2) . 5
In1 O3 K2 101.4(2) . 5
I1 O4 K2 116.4(2) . .
I1 O4 K1 119.8(2) . .
K2 O4 K1 87.7(2) . .
I1 O5 K1 111.3(2) . 5
I2 O6 K1 134.4(3) . 16_645
I2 O6 K1 109.2(3) . 5_545
K1 O6 K1 95.58(17) 16_645 5_545
I2 O7 K1 96.8(3) . 5_545
I3 O8 K2 116.8(2) . 1_556
I3 O8 K1 118.5(2) . 1_556
K2 O8 K1 89.4(2) 1_556 1_556
I3 O9 K1 111.8(2) . 5
I3 O9 K1 117.3(3) . 12_655
K1 O9 K1 88.79(15) 5 12_655

loop_
_geom_bond_atom_site_label_1
_geom_bond_atom_site_label_2
_geom_bond_distance
_geom_bond_site_symmetry_2
In1 O2 2.107(4) 2_775
In1 O2 2.107(4) .
In1 O1 2.179(5) 2_775
In1 O1 2.179(5) .
In1 O3 2.182(5) 2_775
In1 O3 2.182(5) .
In1 K2 4.1492(7) 5_545
In1 K2 4.1492(7) 5
I1 O5 1.799(5) .
I1 O4 1.802(5) .
I1 O1 1.846(5) .
I1 K2 3.845(4) .
I1 K1 3.903(3) 5
I2 O6 1.797(5) .
I2 O7 1.802(6) .
I2 O2 1.839(3) .
I2 K1 3.8453(16) 5_545
I3 O9 1.800(5) .
I3 O8 1.808(5) .
I3 O3 1.856(5) .
I3 K2 3.851(4) 1_556
I3 K1 3.951(3) 5
I3 K1 4.068(3) 1_556
I3 K1 4.0831(16) 12_655
K1 O6 2.656(6) 12_654
K1 O6 2.861(7) 5_554
K1 O5 2.871(7) 5_544
K1 O8 2.883(7) 1_554
K1 O9 2.913(6) 5_544
K1 O9 2.932(6) 16_644
K1 O4 2.960(7) .
K1 O7 3.190(7) 5_554
K1 I2 3.8453(16) 5_554
K1 I1 3.903(3) 5_544
K1 K2 3.9184(15) .
K1 I3 3.951(3) 5_544
K2 O8 2.682(8) 1_554
K2 O8 2.682(8) 2_774
K2 O4 2.689(8) 2_775
K2 O4 2.689(8) .
K2 O3 3.124(6) 6_774
K2 O3 3.124(6) 5_544
K2 O1 3.129(6) 5_544
K2 O1 3.129(6) 6_774
K2 I1 3.845(4) 2_775
K2 I3 3.851(4) 2_774
K2 I3 3.851(4) 1_554
O1 K2 3.129(6) 5
O3 K2 3.124(6) 5
O5 K1 2.871(7) 5
O6 K1 2.656(6) 16_645
O6 K1 2.861(7) 5_545
O7 K1 3.190(7) 5_545
O8 K2 2.682(8) 1_556
O8 K1 2.883(7) 1_556
O9 K1 2.913(6) 5
O9 K1 2.932(6) 12_655
